data_4514884
loop_
_publ_author_name
'Gao, Xing'
'Xia, Miaoren'
'Yuan, Chunhao'
'Zhou, Leijie'
'Sun, Wei'
'Li, Cheng'
'Wu, Bo'
'Zhu, Dongyu'
'Zhang, Cheng'
'Zheng, Bing'
'Wang, Dongqi'
'Guo, Hongchao'

_publ_section_title
;
 Enantioselective Synthesis of Chiral Medium-Sized Cyclic Compounds via
 Tandem Cycloaddition/Cope Rearrangement Strategy
;
_journal_issue 3
_journal_name_full 'ACS Catalysis'
_journal_page_first 1645
_journal_paper_doi 10.1021/acscatal.8b04590
_journal_volume 9
_journal_year 2019
_chemical_absolute_configuration unk
_chemical_formula_moiety 'C11 H12 O5'
_chemical_formula_sum 'C11 H12 O5'
_chemical_formula_weight 224.21
_space_group_crystal_system orthorhombic
_space_group_IT_number 19
_space_group_name_Hall 'P 2ac 2ab'
_space_group_name_H-M_alt 'P 21 21 21'
_symmetry_space_group_name_Hall 'P 2ac 2ab'
_symmetry_space_group_name_H-M 'P 21 21 21'
_atom_sites_solution_hydrogens geom
_atom_sites_solution_primary direct
_audit_creation_date 2018-11-14
_audit_creation_method
;
Olex2 1.2
(compiled 2018.05.29 svn.r3508 for OlexSys, GUI svn.r5506)
;
_audit_update_record
;
????
;
_cell_angle_alpha 90
_cell_angle_beta 90
_cell_angle_gamma 90
_cell_formula_units_Z 4
_cell_length_a 6.0801(12)
_cell_length_b 8.1103(16)
_cell_length_c 22.242(4)
_cell_measurement_reflns_used 3373
_cell_measurement_temperature 153(2)
_cell_measurement_theta_max 27.4700
_cell_measurement_theta_min 2.6732
_cell_volume 1096.8(4)
_computing_molecular_graphics 'Olex2 (Dolomanov et al., 2009)'
_computing_publication_material 'Olex2 (Dolomanov et al., 2009)'
_computing_structure_refinement 'ShelXL (Sheldrick, 2015)'
_computing_structure_solution 'ShelXS (Sheldrick, 2008)'
_diffrn_ambient_temperature 153.15
_diffrn_measured_fraction_theta_full 0.996
_diffrn_measured_fraction_theta_max 0.996
_diffrn_measurement_device_type 'multiwire proportional'
_diffrn_measurement_method 'phi and omega scans'
_diffrn_radiation_monochromator graphite
_diffrn_radiation_type MoK\a
_diffrn_radiation_wavelength 0.71073
_diffrn_reflns_av_R_equivalents 0.0468
_diffrn_reflns_av_unetI/netI 0.0782
_diffrn_reflns_Laue_measured_fraction_full 0.996
_diffrn_reflns_Laue_measured_fraction_max 0.996
_diffrn_reflns_limit_h_max 7
_diffrn_reflns_limit_h_min -7
_diffrn_reflns_limit_k_max 10
_diffrn_reflns_limit_k_min -9
_diffrn_reflns_limit_l_max 16
_diffrn_reflns_limit_l_min -28
_diffrn_reflns_number 4503
_diffrn_reflns_point_group_measured_fraction_full 0.992
_diffrn_reflns_point_group_measured_fraction_max 0.988
_diffrn_reflns_theta_full 25.242
_diffrn_reflns_theta_max 27.447
_diffrn_reflns_theta_min 3.109
_exptl_absorpt_coefficient_mu 0.108
_exptl_absorpt_correction_T_max 1.0000
_exptl_absorpt_correction_T_min 0.5392
_exptl_absorpt_correction_type multi-scan
_exptl_absorpt_process_details 'CrystalClear (Rigaku Inc., 2008)'
_exptl_crystal_colour colorless
_exptl_crystal_density_diffrn 1.358
_exptl_crystal_description block
_exptl_crystal_F_000 472
_exptl_crystal_size_max 0.13
_exptl_crystal_size_mid 0.12
_exptl_crystal_size_min 0.03
_refine_diff_density_max 0.223
_refine_diff_density_min -0.228
_refine_diff_density_rms 0.055
_refine_ls_abs_structure_details
;
 Flack x determined using 445 quotients [(I+)-(I-)]/[(I+)+(I-)]
 (Parsons, Flack and Wagner, Acta Cryst. B69 (2013) 249-259).
;
_refine_ls_abs_structure_Flack 0.1(10)
_refine_ls_extinction_method none
_refine_ls_goodness_of_fit_ref 1.131
_refine_ls_hydrogen_treatment constr
_refine_ls_matrix_type full
_refine_ls_number_parameters 146
_refine_ls_number_reflns 2477
_refine_ls_number_restraints 0
_refine_ls_restrained_S_all 1.131
_refine_ls_R_factor_all 0.1093
_refine_ls_R_factor_gt 0.0867
_refine_ls_shift/su_max 0.000
_refine_ls_shift/su_mean 0.000
_refine_ls_structure_factor_coef Fsqd
_refine_ls_weighting_details 'w=1/[\s^2^(Fo^2^)+(0.0384P)^2^+0.9394P] where P=(Fo^2^+2Fc^2^)/3'
_refine_ls_weighting_scheme calc
_refine_ls_wR_factor_gt 0.1516
_refine_ls_wR_factor_ref 0.1675
_reflns_Friedel_coverage 0.679
_reflns_Friedel_fraction_full 0.988
_reflns_Friedel_fraction_max 0.976
_reflns_number_gt 1914
_reflns_number_total 2477
_reflns_threshold_expression 'I > 2\s(I)'
_cod_data_source_file cs8b04590_si_007.cif
_cod_data_source_block bww18525
_cod_database_code 4514884
_shelx_shelxl_version_number 2018/3
_shelx_space_group_comment
;
The symmetry employed for this shelxl refinement is uniquely defined
by the following loop, which should always be used as a source of
symmetry information in preference to the above space-group names.
They are only intended as comments.
;
_shelx_estimated_absorpt_t_max 0.997
_shelx_estimated_absorpt_t_min 0.986
_olex2_refinement_description
;
1. Fixed Uiso
 At 1.2 times of:
  All C(H) groups, All C(H,H) groups
 At 1.5 times of:
  All C(H,H,H) groups
2.a Ternary CH refined with riding coordinates:
 C5(H5), C7(H7)
2.b Secondary CH2 refined with riding coordinates:
 C6(H6A,H6B)
2.c Aromatic/amide H refined with riding coordinates:
 C2(H2), C3(H3), C8(H8)
2.d X=CH2 refined with riding coordinates:
 C9(H9A,H9B)
2.e Idealised Me refined as rotating group:
 C11(H11A,H11B,H11C)
;
_olex2_submission_special_instructions 'No special instructions were received'

loop_
_space_group_symop_operation_xyz
'x, y, z'
'-x+1/2, -y, z+1/2'
'-x, y+1/2, -z+1/2'
'x+1/2, -y+1/2, -z'

loop_
_atom_site_label
_atom_site_type_symbol
_atom_site_fract_x
_atom_site_fract_y
_atom_site_fract_z
_atom_site_U_iso_or_equiv
_atom_site_adp_type
_atom_site_occupancy
_atom_site_site_symmetry_order
_atom_site_calc_flag
_atom_site_refinement_flags_posn
O1 O 0.7127(6) 0.2766(4) 0.88545(17) 0.0381(9) Uani 1 1 d .
O2 O 0.7754(7) 0.4959(5) 0.9413(2) 0.0582(12) Uani 1 1 d .
O3 O 0.6884(5) 0.0236(4) 0.93070(15) 0.0331(8) Uani 1 1 d .
O4 O 0.9433(7) 0.0301(8) 0.76303(17) 0.0703(16) Uani 1 1 d .
O5 O 1.2793(6) 0.0913(6) 0.79693(17) 0.0494(11) Uani 1 1 d .
C1 C 0.8434(9) 0.3657(7) 0.9231(3) 0.0393(13) Uani 1 1 d .
C2 C 1.0651(9) 0.3026(6) 0.9348(2) 0.0349(12) Uani 1 1 d .
H2 H 1.156547 0.360432 0.962299 0.042 Uiso 1 1 calc R
C3 C 1.1433(8) 0.1674(6) 0.9086(2) 0.0286(12) Uani 1 1 d .
H3 H 1.292718 0.137529 0.914729 0.034 Uiso 1 1 calc R
C4 C 1.0013(8) 0.0610(6) 0.8694(2) 0.0273(11) Uani 1 1 d .
C5 C 0.7595(8) 0.1048(6) 0.8780(2) 0.0315(11) Uani 1 1 d .
H5 H 0.673638 0.061929 0.842948 0.038 Uiso 1 1 calc R
C6 C 0.8464(9) -0.1031(6) 0.9471(2) 0.0346(12) Uani 1 1 d .
H6A H 0.770584 -0.208215 0.956253 0.042 Uiso 1 1 calc R
H6B H 0.932282 -0.069003 0.982828 0.042 Uiso 1 1 calc R
C7 C 0.9960(8) -0.1225(6) 0.8926(2) 0.0293(11) Uani 1 1 d .
H7 H 0.918324 -0.191674 0.862027 0.035 Uiso 1 1 calc R
C8 C 1.2139(9) -0.1995(6) 0.9057(2) 0.0344(12) Uani 1 1 d .
H8 H 1.305661 -0.148695 0.934898 0.041 Uiso 1 1 calc R
C9 C 1.2856(10) -0.3336(6) 0.8791(2) 0.0420(14) Uani 1 1 d .
H9A H 1.197243 -0.386899 0.849680 0.050 Uiso 1 1 calc R
H9B H 1.425780 -0.377250 0.889147 0.050 Uiso 1 1 calc R
C10 C 1.0689(9) 0.0600(7) 0.8036(2) 0.0376(14) Uani 1 1 d .
C11 C 1.3631(11) 0.0878(13) 0.7352(3) 0.082(3) Uani 1 1 d .
H11A H 1.524166 0.091565 0.735861 0.123 Uiso 1 1 calc GR
H11B H 1.306484 0.183207 0.713072 0.123 Uiso 1 1 calc GR
H11C H 1.314658 -0.013913 0.715425 0.123 Uiso 1 1 calc GR

loop_
_atom_site_aniso_label
_atom_site_aniso_U_11
_atom_site_aniso_U_22
_atom_site_aniso_U_33
_atom_site_aniso_U_23
_atom_site_aniso_U_13
_atom_site_aniso_U_12
O1 0.0275(19) 0.0361(19) 0.051(2) 0.0035(17) -0.0027(18) 0.0060(17)
O2 0.048(3) 0.031(2) 0.096(3) -0.007(2) 0.003(3) 0.012(2)
O3 0.0218(17) 0.0345(18) 0.043(2) -0.0020(17) 0.0077(16) 0.0006(16)
O4 0.037(2) 0.144(5) 0.030(2) -0.004(3) -0.0066(18) -0.007(3)
O5 0.0232(19) 0.093(3) 0.032(2) 0.010(2) 0.0037(16) 0.000(2)
C1 0.035(3) 0.031(3) 0.052(4) 0.005(3) 0.000(3) -0.001(2)
C2 0.031(3) 0.030(3) 0.044(3) 0.000(3) -0.003(3) -0.003(2)
C3 0.024(3) 0.029(3) 0.032(3) 0.006(2) -0.005(2) -0.002(2)
C4 0.018(2) 0.035(3) 0.029(3) -0.001(2) -0.0014(19) 0.001(2)
C5 0.022(2) 0.038(3) 0.034(3) -0.006(2) -0.002(2) 0.004(2)
C6 0.032(3) 0.028(3) 0.044(3) 0.003(2) 0.002(2) -0.003(2)
C7 0.026(3) 0.032(3) 0.030(3) -0.005(2) 0.003(2) 0.001(2)
C8 0.030(3) 0.035(3) 0.037(3) 0.002(2) -0.003(2) 0.000(3)
C9 0.040(3) 0.045(3) 0.041(3) 0.001(3) 0.005(3) 0.008(3)
C10 0.025(3) 0.054(4) 0.034(3) 0.003(3) 0.001(2) 0.010(3)
C11 0.043(4) 0.174(9) 0.030(3) 0.020(5) 0.010(3) 0.019(5)

loop_
_atom_type_symbol
_atom_type_description
_atom_type_scat_dispersion_real
_atom_type_scat_dispersion_imag
_atom_type_scat_source
C C 0.0033 0.0016 'International Tables Vol C Tables 4.2.6.8 and 6.1.1.4'
H H 0.0000 0.0000 'International Tables Vol C Tables 4.2.6.8 and 6.1.1.4'
O O 0.0106 0.0060 'International Tables Vol C Tables 4.2.6.8 and 6.1.1.4'

loop_
_geom_angle_atom_site_label_1
_geom_angle_atom_site_label_2
_geom_angle_atom_site_label_3
_geom_angle
C1 O1 C5 118.1(4)
C5 O3 C6 109.6(4)
C10 O5 C11 116.1(5)
O1 C1 C2 117.5(5)
O2 C1 O1 118.1(5)
O2 C1 C2 124.2(6)
C3 C2 C1 122.6(5)
C2 C3 C4 121.6(5)
C3 C4 C5 110.4(4)
C3 C4 C7 111.4(4)
C3 C4 C10 114.0(4)
C5 C4 C7 99.2(4)
C10 C4 C5 112.5(4)
C10 C4 C7 108.4(4)
O1 C5 C4 115.7(4)
O3 C5 O1 107.2(4)
O3 C5 C4 106.8(4)
O3 C6 C7 105.5(4)
C6 C7 C4 100.1(4)
C8 C7 C4 116.2(4)
C8 C7 C6 114.7(4)
C9 C8 C7 123.5(5)
O4 C10 O5 124.9(5)
O4 C10 C4 123.3(5)
O5 C10 C4 111.7(4)

loop_
_geom_bond_atom_site_label_1
_geom_bond_atom_site_label_2
_geom_bond_distance
O1 C1 1.362(6)
O1 C5 1.432(6)
O2 C1 1.205(6)
O3 C5 1.413(6)
O3 C6 1.453(6)
O4 C10 1.206(6)
O5 C10 1.313(6)
O5 C11 1.464(6)
C1 C2 1.465(7)
C2 C3 1.330(7)
C3 C4 1.499(7)
C4 C5 1.524(6)
C4 C7 1.575(7)
C4 C10 1.521(7)
C6 C7 1.524(7)
C7 C8 1.494(7)
C8 C9 1.313(7)

loop_
_geom_torsion_atom_site_label_1
_geom_torsion_atom_site_label_2
_geom_torsion_atom_site_label_3
_geom_torsion_atom_site_label_4
_geom_torsion
O1 C1 C2 C3 2.7(8)
O2 C1 C2 C3 -172.3(6)
O3 C6 C7 C4 34.3(5)
O3 C6 C7 C8 159.4(4)
C1 O1 C5 O3 74.6(5)
C1 O1 C5 C4 -44.5(6)
C1 C2 C3 C4 -6.0(8)
C2 C3 C4 C5 -14.2(7)
C2 C3 C4 C7 -123.4(5)
C2 C3 C4 C10 113.6(5)
C3 C4 C5 O1 38.2(6)
C3 C4 C5 O3 -81.1(5)
C3 C4 C7 C6 74.7(5)
C3 C4 C7 C8 -49.3(6)
C3 C4 C10 O4 -154.9(6)
C3 C4 C10 O5 26.7(7)
C4 C7 C8 C9 -120.9(5)
C5 O1 C1 O2 -161.6(5)
C5 O1 C1 C2 23.1(7)
C5 O3 C6 C7 -12.8(5)
C5 C4 C7 C6 -41.6(5)
C5 C4 C7 C8 -165.6(4)
C5 C4 C10 O4 -28.2(8)
C5 C4 C10 O5 153.4(5)
C6 O3 C5 O1 -140.2(4)
C6 O3 C5 C4 -15.6(5)
C6 C7 C8 C9 123.0(6)
C7 C4 C5 O1 155.2(4)
C7 C4 C5 O3 36.0(5)
C7 C4 C10 O4 80.4(7)
C7 C4 C10 O5 -98.0(5)
C10 C4 C5 O1 -90.4(5)
C10 C4 C5 O3 150.4(4)
C10 C4 C7 C6 -159.1(4)
C10 C4 C7 C8 76.9(5)
C11 O5 C10 O4 -0.4(10)
C11 O5 C10 C4 178.0(6)
